data_9013787
loop_
_publ_author_name
'Grice, J. D.'
'Rowe, R.'
'Poirier, G.'
'Pratt, A.'
'Francis, J.'

_publ_section_title
;Bussyite-(Ce), a new beryllium silicate mineral species from Mont
 Saint-Hilaire, Quebec Locality: Poudrette quarry, Mont Saint-Hilaire, Quebec,
 Canada
;
_journal_issue 1
_journal_name_full 'The Canadian Mineralogist'
_journal_page_first 193
_journal_page_last 204
_journal_paper_doi 10.3749/canmin.47.1.193
_journal_volume 47
_journal_year 2009
_chemical_compound_source 'Poudrette quarry, Mont Saint-Hilaire, Quebec, Canada'
_chemical_formula_sum
;Be5.176 Ca0.764 Ce0.824 Eu0.008 F4 Gd0.078 H7.72 La0.236 Mg0.012 Mn0.485
 Na3.652 Nd0.374 O33.15 Pr0.114 Si8.824 Sm0.08 Th0.174 Y0.242
;
_chemical_name_mineral Bussyite-(Ce)
_space_group_IT_number 15
_symmetry_space_group_name_Hall '-C 2yc'
_symmetry_space_group_name_H-M 'C 1 2/c 1'
_cell_angle_alpha 90
_cell_angle_beta 96.127
_cell_angle_gamma 90
_cell_formula_units_Z 4
_cell_length_a 11.6445
_cell_length_b 13.9212
_cell_length_c 16.5909
_cell_volume 2674.112
_database_code_amcsd 0006285
_exptl_crystal_density_diffrn 3.368
_cod_original_formula_sum
;Ce.824 Nd.374 Y.242 Th.174 Pr.114 Sm.08 Gd.078 Eu.008 (Ca.764 La.236) Na3.652
 O33.15 Mn.485 Mg.012 Si8.824 Be5.176 F4 H7.72
;
_cod_database_code 9013787

loop_
_space_group_symop_operation_xyz
x,y,z
1/2+x,1/2+y,z
x,-y,1/2+z
1/2+x,1/2-y,1/2+z
-x,y,1/2-z
1/2-x,1/2+y,1/2-z
-x,-y,-z
1/2-x,1/2-y,-z

loop_
_atom_site_aniso_label
_atom_site_aniso_U_11
_atom_site_aniso_U_22
_atom_site_aniso_U_33
_atom_site_aniso_U_12
_atom_site_aniso_U_13
_atom_site_aniso_U_23
Ce1 0.01680 0.01400 0.01400 -0.00050 -0.00110 -0.00050
Nd1 0.01680 0.01400 0.01400 -0.00050 -0.00110 -0.00050
Y1 0.01680 0.01400 0.01400 -0.00050 -0.00110 -0.00050
Th1 0.01680 0.01400 0.01400 -0.00050 -0.00110 -0.00050
Pr1 0.01680 0.01400 0.01400 -0.00050 -0.00110 -0.00050
Sm1 0.01680 0.01400 0.01400 -0.00050 -0.00110 -0.00050
Gd1 0.01680 0.01400 0.01400 -0.00050 -0.00110 -0.00050
Eu1 0.01680 0.01400 0.01400 -0.00050 -0.00110 -0.00050
Ca 0.01990 0.02280 0.01860 0.00000 0.00130 0.00000
La 0.01990 0.02280 0.01860 0.00000 0.00130 0.00000
Na1 0.05350 0.03130 0.03160 0.00000 0.01740 0.00000
Wat1 0.05350 0.03130 0.03160 0.00000 0.01740 0.00000
Na2 0.01700 0.06710 0.01690 -0.00470 -0.00070 -0.01180
Wat2 0.01700 0.06710 0.01690 -0.00470 -0.00070 -0.01180
Na3 0.03610 0.05300 0.04760 0.00260 0.00810 0.02900
Wat3 0.03610 0.05300 0.04760 0.00260 0.00810 0.02900
Na4 0.07600 0.03000 0.06800 -0.00600 0.02500 0.00000
Wat4 0.07600 0.03000 0.06800 -0.00600 0.02500 0.00000
Mn 0.02590 0.04770 0.02800 0.00000 -0.00160 0.00000
Na 0.02590 0.04770 0.02800 0.00000 -0.00160 0.00000
Mg 0.02590 0.04770 0.02800 0.00000 -0.00160 0.00000
Si1 0.03150 0.02610 0.02430 0.00030 -0.00070 -0.00290
Si2 0.01640 0.01400 0.01560 0.00070 -0.00070 0.00250
Be2 0.01640 0.01400 0.01560 0.00070 -0.00070 0.00250
Si3 0.02910 0.02920 0.02470 -0.00630 -0.00200 0.00240
Si4 0.02510 0.02280 0.02130 -0.00140 -0.00330 -0.00150
Si5 0.02360 0.00360 0.01530 0.00120 0.00110 -0.00010
Si5a 0.02700 0.03600 0.02000 5.00000 -0.00300 -0.00700
Be5a 0.02700 0.03000 0.02000 0.00500 -0.00300 -0.00700
Be6 0.01000 0.00700 0.01600 0.00300 0.00900 0.00000
Si6 0.01000 0.00700 0.01600 0.00300 0.00900 0.00000
Be7 0.01100 0.01200 0.03000 0.00000 0.00500 -0.00400
Si7 0.01100 0.01200 0.03000 0.00000 0.00500 -0.00400
O1 0.02000 0.01600 0.02000 0.00400 0.00900 -0.00200
O2 0.02300 0.01600 0.02300 0.00500 0.01100 -0.00300
O3 0.01700 0.03200 0.02100 -0.00600 -0.00500 -0.00600
O4 0.02900 0.02000 0.01800 -0.01200 -0.00600 -0.00800
O5 0.01400 0.01700 0.01300 -0.00400 0.00300 -0.00100
O6 0.02300 0.03300 0.01700 0.01100 -0.00200 0.00000
O7 0.02600 0.02300 0.02300 -0.00100 0.00400 -0.00600
O8 0.04700 0.02700 0.03600 0.00600 0.01400 -0.00300
O9 0.05900 0.03300 0.03400 0.01900 0.00600 -0.00200
O10 0.01100 0.02200 0.01100 -0.00700 -0.00400 0.00500
O11 0.03100 0.03400 0.00500 -0.01200 -0.00400 0.00500
O12 0.02700 0.01300 0.02400 -0.00500 0.00000 0.00000
O13 0.01500 0.02000 0.02000 0.00000 0.00000 0.00000
O14 0.01800 0.01300 0.00700 -0.00200 -0.00200 0.00300
O15 0.01800 0.02200 0.01400 -0.00200 -0.00800 0.00700
F16 0.03700 0.02900 0.04600 -0.00200 0.00800 -0.00100
F17 0.04000 0.05500 0.04200 0.00200 0.00400 0.00800

loop_
_atom_site_label
_atom_site_fract_x
_atom_site_fract_y
_atom_site_fract_z
_atom_site_occupancy
_atom_site_U_iso_or_equiv
_atom_site_type_symbol
_atom_site_attached_hydrogens
Ce1 0.14869 0.25501 0.39821 0.41200 0.01515 Ce 0
Nd1 0.14869 0.25501 0.39821 0.18700 0.01515 Nd 0
Y1 0.14869 0.25501 0.39821 0.12100 0.01515 Y 0
Th1 0.14869 0.25501 0.39821 0.08700 0.01515 Th 0
Pr1 0.14869 0.25501 0.39821 0.05700 0.01515 Pr 0
Sm1 0.14869 0.25501 0.39821 0.04000 0.01515 Sm 0
Gd1 0.14869 0.25501 0.39821 0.03900 0.01515 Gd 0
Eu1 0.14869 0.25501 0.39821 0.00400 0.01515 Eu 0
Ca 0.00000 0.45863 0.25000 0.76400 0.02050 Ca 0
La 0.00000 0.45863 0.25000 0.23600 0.02050 La 0
Na1 0.00000 0.73890 0.25000 0.55000 0.03780 Na 0
Wat1 0.00000 0.73890 0.25000 0.45000 0.03780 O 2
Na2 0.16860 0.54350 0.40040 0.55000 0.03390 Na 0
Wat2 0.16860 0.54350 0.40040 0.45000 0.03390 O 2
Na3 0.17250 0.98020 0.41240 0.55000 0.04530 Na 0
Wat3 0.17250 0.98020 0.41240 0.45000 0.04530 O 2
Na4 0.18740 0.24690 -0.03820 0.25000 0.05660 Na 0
Wat4 0.18740 0.24690 -0.03820 0.45000 0.05660 O 2
Mn 0.00000 0.07534 0.25000 0.48500 0.03420 Mn 0
Na 0.00000 0.07534 0.25000 0.40200 0.03420 Na 0
Mg 0.00000 0.07534 0.25000 0.01200 0.03420 Mg 0
Si1 0.20532 0.90024 0.23466 1.00000 0.02760 Si 0
Si2 0.08150 0.10560 0.06150 0.46300 0.01540 Si 0
Be2 0.08150 0.10560 0.06150 0.53700 0.01530 Be 0
Si3 0.08092 0.60954 0.08162 1.00000 0.02800 Si 0
Si4 0.16350 0.25345 0.17442 1.00000 0.02350 Si 0
Si5 0.09190 0.88860 0.07360 0.64000 0.01420 Si 0
Si5a 0.05210 0.81080 0.08730 0.20900 0.02600 Si 0
Be5a 0.05210 0.81080 0.08730 0.15100 0.02600 Be 0
Be6 0.25230 0.60250 0.21910 0.94000 0.01000 Be 0
Si6 0.25230 0.60250 0.21910 0.06000 0.01000 Si 0
Be7 0.04790 0.40410 0.07800 0.96000 0.01800 Be 0
Si7 0.04790 0.40410 0.07800 0.04000 0.01800 Si 0
O1 0.31770 0.89540 0.18520 1.00000 0.01790 O 0
O2 0.17940 0.00270 0.27200 1.00000 0.02000 O 0
O3 0.08920 0.86870 0.17210 1.00000 0.02370 O 0
O4 0.28100 0.31960 0.19060 1.00000 0.02300 O 0
O5 -0.02720 0.10840 0.11100 1.00000 0.01460 O 0
O6 0.04480 0.12920 -0.03580 1.00000 0.02420 O 0
O7 0.18060 0.18200 0.09870 1.00000 0.02380 O 0
O8 0.14140 0.99960 0.06020 1.00000 0.03640 O 0
O9 -0.00530 0.69250 0.11380 1.00000 0.04200 O 0
O10 0.21310 0.62500 0.12060 1.00000 0.01530 O 0
O11 0.07130 0.61990 -0.01680 1.00000 0.02400 O 0
O12 0.03200 0.50910 0.11320 1.00000 0.02140 O 0
O13 0.05040 0.32200 0.15120 1.00000 0.01860 O 0
O14 0.15470 0.19090 0.25570 1.00000 0.01300 O 0
O15 0.32780 0.31090 0.46430 1.00000 0.01850 O 0
F16 0.13900 0.60140 0.26560 1.00000 0.03720 F 0
F17 0.16200 0.39900 0.03030 1.00000 0.04600 F 0

loop_
_cod_changelog_entry_id
_cod_changelog_entry_author
_cod_changelog_entry_date
_cod_changelog_entry_text
1
;cod-tools version 3.8.0
Id: cif_guess_AMCSD_atom_types 9581 2023-05-17 12:35:41Z saulius
;
2023-05-21T08:54:39+03:00
;Derived atom types and hydrogen counts
from atom names that follow the AMCSD naming convention
(Wat == water, O-H == hydroxyl).
;

loop_
_cod_related_entry_id
_cod_related_entry_database
_cod_related_entry_code
1 AMCSD 0006285
